data_1547516
loop_
_publ_author_name
'Dickie, Courtney M.'
'Laughlin, Alexander L.'
'Wofford, Joshua D.'
'Bhuvanesh, Nattamai'
'Nippe, Michael'

_publ_section_title
;
 Transition Metal Redox Switches for Reversible &#x201C;On/Off&#x201D; and
 &#x201C;Slow/Fast&#x201D; Single-Molecule Magnet Behaviour in Dysprosium
 and Erbium bis-Diamidoferrocene Complexes
;
_journal_name_full 'Chem. Sci.'
_journal_paper_doi 10.1039/C7SC03380J
_journal_year 2017
_chemical_formula_moiety 'C44 H76 Dy Fe2 N4 Si4'
_chemical_formula_sum 'C44 H76 Dy Fe2 N4 Si4'
_chemical_formula_weight 1047.64
_space_group_crystal_system orthorhombic
_space_group_IT_number 61
_space_group_name_Hall '-P 2ac 2ab'
_space_group_name_H-M_alt 'P b c a'
_symmetry_space_group_name_Hall '-P 2ac 2ab'
_symmetry_space_group_name_H-M 'P b c a'
_atom_sites_solution_hydrogens mixed
_atom_sites_solution_primary direct
_audit_creation_date 2016-10-18
_audit_creation_method
;
Olex2 1.2-beta
(compiled 2016.02.19 svn.r3266 for OlexSys, GUI svn.r5155)
;
_audit_update_record
;
2017-08-01 deposited with the CCDC.
2017-10-02 downloaded from the CCDC.
;
_cell_angle_alpha 90
_cell_angle_beta 90
_cell_angle_gamma 90
_cell_formula_units_Z 8
_cell_length_a 20.025(4)
_cell_length_b 19.663(4)
_cell_length_c 24.499(5)
_cell_measurement_reflns_used 9614
_cell_measurement_temperature 110.0
_cell_measurement_theta_max 27.284
_cell_measurement_theta_min 2.207
_cell_volume 9647(3)
_computing_cell_refinement 'SAINT v8.34A (Bruker, 2013)'
_computing_data_reduction 'SAINT v8.34A (Bruker, 2013)'
_computing_molecular_graphics 'Olex2 (Dolomanov et al., 2009)'
_computing_publication_material 'Olex2 (Dolomanov et al., 2009)'
_computing_structure_refinement 'ShelXL (Sheldrick, 2015)'
_computing_structure_solution 'ShelXT (Sheldrick, 2015)'
_diffrn_ambient_temperature 110.0
_diffrn_measured_fraction_theta_full 1.000
_diffrn_measured_fraction_theta_max 1.000
_diffrn_measurement_device_type 'Bruker APEX-II CCD'
_diffrn_measurement_method '\f and \w scans'
_diffrn_radiation_type MoK\a
_diffrn_radiation_wavelength 0.71073
_diffrn_reflns_av_R_equivalents 0.0859
_diffrn_reflns_av_unetI/netI 0.0429
_diffrn_reflns_Laue_measured_fraction_full 1.000
_diffrn_reflns_Laue_measured_fraction_max 1.000
_diffrn_reflns_limit_h_max 23
_diffrn_reflns_limit_h_min -23
_diffrn_reflns_limit_k_max 23
_diffrn_reflns_limit_k_min -23
_diffrn_reflns_limit_l_max 29
_diffrn_reflns_limit_l_min -29
_diffrn_reflns_number 89008
_diffrn_reflns_point_group_measured_fraction_full 1.000
_diffrn_reflns_point_group_measured_fraction_max 1.000
_diffrn_reflns_theta_full 24.998
_diffrn_reflns_theta_max 24.998
_diffrn_reflns_theta_min 1.662
_diffrn_standards_number 0
_exptl_absorpt_coefficient_mu 2.260
_exptl_absorpt_correction_T_max 0.7456
_exptl_absorpt_correction_T_min 0.4877
_exptl_absorpt_correction_type multi-scan
_exptl_absorpt_process_details
;
SADABS-2014/3 (Bruker,2014/3) was used for absorption correction.
wR2(int) was 0.1221 before and 0.0743 after correction.
The Ratio of minimum to maximum transmission is 0.6541.
The \l/2 correction factor is Not present.
;
_exptl_crystal_colour 'dark brown'
_exptl_crystal_colour_modifier dark
_exptl_crystal_colour_primary brown
_exptl_crystal_density_diffrn 1.443
_exptl_crystal_description block
_exptl_crystal_F_000 4336
_exptl_crystal_size_max 0.34
_exptl_crystal_size_mid 0.22
_exptl_crystal_size_min 0.114
_refine_diff_density_max 1.093
_refine_diff_density_min -0.902
_refine_diff_density_rms 0.112
_refine_ls_extinction_method none
_refine_ls_goodness_of_fit_ref 1.125
_refine_ls_hydrogen_treatment constr
_refine_ls_matrix_type full
_refine_ls_number_parameters 584
_refine_ls_number_reflns 8495
_refine_ls_number_restraints 280
_refine_ls_restrained_S_all 1.109
_refine_ls_R_factor_all 0.0650
_refine_ls_R_factor_gt 0.0376
_refine_ls_shift/su_max 0.001
_refine_ls_shift/su_mean 0.000
_refine_ls_structure_factor_coef Fsqd
_refine_ls_weighting_details 'w=1/[\s^2^(Fo^2^)+(0.0099P)^2^+47.8851P] where P=(Fo^2^+2Fc^2^)/3'
_refine_ls_weighting_scheme calc
_refine_ls_wR_factor_gt 0.0753
_refine_ls_wR_factor_ref 0.0947
_reflns_Friedel_coverage 0.000
_reflns_number_gt 6263
_reflns_number_total 8495
_reflns_threshold_expression 'I > 2\s(I)'
_cod_data_source_file c7sc03380j2.cif
_cod_data_source_block mncmd023
_cod_original_cell_volume 9646(3)
_cod_database_code 1547516
_shelx_space_group_comment
;
The symmetry employed for this shelxl refinement is uniquely defined
by the following loop, which should always be used as a source of
symmetry information in preference to the above space-group names.
They are only intended as comments.
;
_shelx_estimated_absorpt_t_max 0.783
_shelx_estimated_absorpt_t_min 0.514
_olex2_refinement_description
;
1. Fixed Uiso
 At 1.2 times of:
  All C(H) groups
 At 1.5 times of:
  All C(H,H,H) groups
2. Restrained distances
 Si4-N4 \\sim Si4A-N4
 with sigma of 0.02
3. Uiso/Uaniso restraints and constraints
Si4 \\sim C39 \\sim C40 \\sim C41 \\sim C42 \\sim C43 \\sim C44 \\sim Si4A
\\sim C39A \\sim C40A \\sim C41A \\sim C42A \\sim C43A \\sim C44A: within 2A
with sigma of 0.02 and sigma for terminal atoms of 0.04
4. Rigid body (RIGU) restrains
 Si4, C39, C40, C41, C42, C43, C44, Si4A, C39A, C40A, C41A, C42A, C43A, C44A
 with sigma for 1-2 distances of 0.004 and sigma for 1-3 distances of 0.004
5. Same fragment restrains
{Si4, C39, C40, C41, C42, C43, C44} sigma for 1-2: 0.005, 1-3: 0.04
as
{Si4A, C39A, C40A, C41A, C42A, C43A, C44A}
6. Others
 Sof(Si4A)=Sof(C39A)=Sof(H39D)=Sof(H39E)=Sof(H39F)=Sof(C40A)=Sof(H40D)=
 Sof(H40E)=Sof(H40F)=Sof(C41A)=Sof(C42A)=Sof(H42D)=Sof(H42E)=Sof(H42F)=
 Sof(C43A)=Sof(H43D)=Sof(H43E)=Sof(H43F)=Sof(C44A)=Sof(H44D)=Sof(H44E)=
 Sof(H44F)=1-FVAR(1)
 Sof(Si4)=Sof(C39)=Sof(H39A)=Sof(H39B)=Sof(H39C)=Sof(C40)=Sof(H40A)=Sof(H40B)=
 Sof(H40C)=Sof(C41)=Sof(C42)=Sof(H42A)=Sof(H42B)=Sof(H42C)=Sof(C43)=Sof(H43A)=
 Sof(H43B)=Sof(H43C)=Sof(C44)=Sof(H44A)=Sof(H44B)=Sof(H44C)=FVAR(1)
7.a Riding coordinates:
 C40(H40A,H40B,H40C)
7.b Aromatic/amide H refined with riding coordinates:
 C8(H8), C9(H9), C10(H10), C11(H11), C13(H13), C14(H14), C15(H15), C16(H16),
 C30(H30), C31(H31), C32(H32), C33(H33), C35(H35), C36(H36), C37(H37), C38(H38)
7.c Idealised Me refined as rotating group:
 C1(H1A,H1B,H1C), C2(H2A,H2B,H2C), C4(H4A,H4B,H4C), C5(H5A,H5B,H5C), C6(H6A,
 H6B,H6C), C17(H17A,H17B,H17C), C18(H18A,H18B,H18C), C20(H20A,H20B,H20C),
 C21(H21A,H21B,H21C), C22(H22A,H22B,H22C), C23(H23A,H23B,H23C), C24(H24A,H24B,
 H24C), C26(H26A,H26B,H26C), C27(H27A,H27B,H27C), C28(H28A,H28B,H28C), C39(H39A,
 H39B,H39C), C42(H42A,H42B,H42C), C43(H43A,H43B,H43C), C44(H44A,H44B,H44C),
 C39A(H39D,H39E,H39F), C40A(H40D,H40E,H40F), C42A(H42D,H42E,H42F), C43A(H43D,
 H43E,H43F), C44A(H44D,H44E,H44F)
;
_shelx_shelxl_version_number 2014/7
_olex2_submission_special_instructions 'No special instructions were received'

loop_
_space_group_symop_operation_xyz
'x, y, z'
'-x+1/2, -y, z+1/2'
'-x, y+1/2, -z+1/2'
'x+1/2, -y+1/2, -z'
'-x, -y, -z'
'x-1/2, y, -z-1/2'
'x, -y-1/2, z-1/2'
'-x-1/2, y-1/2, z'

loop_
_atom_site_label
_atom_site_type_symbol
_atom_site_fract_x
_atom_site_fract_y
_atom_site_fract_z
_atom_site_U_iso_or_equiv
_atom_site_adp_type
_atom_site_occupancy
_atom_site_site_symmetry_order
_atom_site_calc_flag
_atom_site_refinement_flags_posn
_atom_site_refinement_flags_adp
_atom_site_refinement_flags_occupancy
_atom_site_disorder_assembly
_atom_site_disorder_group
Dy1 Dy 0.34431(2) 0.25431(2) 0.41188(2) 0.02154(8) Uani 1 1 d . . . . .
Fe1 Fe 0.33416(4) 0.16288(4) 0.27586(3) 0.02749(19) Uani 1 1 d . . . . .
Fe2 Fe 0.38602(4) 0.35783(4) 0.51598(3) 0.02628(18) Uani 1 1 d . . . . .
Si1 Si 0.48081(9) 0.12156(8) 0.41704(7) 0.0342(4) Uani 1 1 d . . . . .
Si2 Si 0.18472(8) 0.30860(9) 0.35897(7) 0.0355(4) Uani 1 1 d . . . . .
Si3 Si 0.40033(9) 0.41106(8) 0.33084(6) 0.0316(4) Uani 1 1 d . . . . .
N1 N 0.4237(2) 0.1728(2) 0.38258(17) 0.0229(10) Uani 1 1 d . . . . .
N2 N 0.2482(2) 0.2488(2) 0.35791(17) 0.0290(10) Uani 1 1 d . . . . .
N3 N 0.3869(2) 0.3549(2) 0.38368(17) 0.0255(10) Uani 1 1 d . . . . .
N4 N 0.3153(2) 0.2158(2) 0.49516(18) 0.0290(11) Uani 1 1 d D . . . .
C1 C 0.4876(5) 0.1592(4) 0.4861(3) 0.072(3) Uani 1 1 d . . . . .
H1A H 0.5123 0.2021 0.4839 0.108 Uiso 1 1 calc GR . . . .
H1B H 0.5113 0.1276 0.5102 0.108 Uiso 1 1 calc GR . . . .
H1C H 0.4428 0.1677 0.5006 0.108 Uiso 1 1 calc GR . . . .
C2 C 0.4547(4) 0.0307(3) 0.4238(3) 0.056(2) Uani 1 1 d . . . . .
H2A H 0.4113 0.0284 0.4423 0.084 Uiso 1 1 calc GR . . . .
H2B H 0.4880 0.0058 0.4452 0.084 Uiso 1 1 calc GR . . . .
H2C H 0.4509 0.0102 0.3874 0.084 Uiso 1 1 calc GR . . . .
C3 C 0.5668(3) 0.1241(3) 0.3840(3) 0.0396(15) Uani 1 1 d . . . . .
C4 C 0.5826(3) 0.1960(3) 0.3652(3) 0.059(2) Uani 1 1 d . . . . .
H4A H 0.5537 0.2081 0.3345 0.089 Uiso 1 1 calc GR . . . .
H4B H 0.6295 0.1985 0.3538 0.089 Uiso 1 1 calc GR . . . .
H4C H 0.5750 0.2278 0.3954 0.089 Uiso 1 1 calc GR . . . .
C5 C 0.5740(3) 0.0763(3) 0.3354(3) 0.0477(17) Uani 1 1 d . . . . .
H5A H 0.5617 0.0300 0.3465 0.072 Uiso 1 1 calc GR . . . .
H5B H 0.6204 0.0767 0.3227 0.072 Uiso 1 1 calc GR . . . .
H5C H 0.5445 0.0913 0.3059 0.072 Uiso 1 1 calc GR . . . .
C6 C 0.6183(4) 0.1019(4) 0.4267(3) 0.063(2) Uani 1 1 d . . . . .
H6A H 0.6196 0.1354 0.4563 0.094 Uiso 1 1 calc GR . . . .
H6B H 0.6624 0.0987 0.4096 0.094 Uiso 1 1 calc GR . . . .
H6C H 0.6057 0.0574 0.4415 0.094 Uiso 1 1 calc GR . . . .
C7 C 0.4218(3) 0.1646(3) 0.3275(2) 0.0257(12) Uani 1 1 d . . . . .
C8 C 0.4163(3) 0.1046(3) 0.2950(2) 0.0332(14) Uani 1 1 d . . . . .
H8 H 0.4131 0.0596 0.3089 0.040 Uiso 1 1 calc R . . . .
C9 C 0.4163(3) 0.1220(3) 0.2392(2) 0.0341(14) Uani 1 1 d . . . . .
H9 H 0.4155 0.0909 0.2095 0.041 Uiso 1 1 calc R . . . .
C10 C 0.4177(3) 0.1932(3) 0.2349(2) 0.0297(13) Uani 1 1 d . . . . .
H10 H 0.4183 0.2189 0.2021 0.036 Uiso 1 1 calc R . . . .
C11 C 0.4180(3) 0.2195(3) 0.2888(2) 0.0274(12) Uani 1 1 d . . . . .
H11 H 0.4160 0.2664 0.2980 0.033 Uiso 1 1 calc R . . . .
C12 C 0.2487(3) 0.2051(3) 0.3139(2) 0.0309(13) Uani 1 1 d . . . . .
C13 C 0.2498(3) 0.1322(3) 0.3147(2) 0.0372(15) Uani 1 1 d . . . . .
H13 H 0.2506 0.1047 0.3466 0.045 Uiso 1 1 calc R . . . .
C14 C 0.2495(3) 0.1078(3) 0.2606(3) 0.0435(16) Uani 1 1 d . . . . .
H14 H 0.2485 0.0614 0.2500 0.052 Uiso 1 1 calc R . . . .
C15 C 0.2507(3) 0.1634(3) 0.2253(2) 0.0401(15) Uani 1 1 d . . . . .
H15 H 0.2508 0.1614 0.1866 0.048 Uiso 1 1 calc R . . . .
C16 C 0.2519(3) 0.2226(3) 0.2571(2) 0.0325(13) Uani 1 1 d . . . . .
H16 H 0.2543 0.2676 0.2431 0.039 Uiso 1 1 calc R . . . .
C17 C 0.1901(3) 0.3764(4) 0.3057(3) 0.0509(18) Uani 1 1 d . . . . .
H17A H 0.2348 0.3967 0.3063 0.076 Uiso 1 1 calc GR . . . .
H17B H 0.1567 0.4116 0.3132 0.076 Uiso 1 1 calc GR . . . .
H17C H 0.1817 0.3564 0.2697 0.076 Uiso 1 1 calc GR . . . .
C18 C 0.1915(3) 0.3516(4) 0.4259(3) 0.0472(17) Uani 1 1 d . . . . .
H18A H 0.1839 0.3185 0.4552 0.071 Uiso 1 1 calc GR . . . .
H18B H 0.1579 0.3878 0.4283 0.071 Uiso 1 1 calc GR . . . .
H18C H 0.2362 0.3713 0.4298 0.071 Uiso 1 1 calc GR . . . .
C19 C 0.0994(3) 0.2671(4) 0.3519(3) 0.0517(19) Uani 1 1 d . . . . .
C20 C 0.0883(4) 0.2141(4) 0.3959(4) 0.074(3) Uani 1 1 d . . . . .
H20A H 0.1229 0.1790 0.3932 0.111 Uiso 1 1 calc GR . . . .
H20B H 0.0442 0.1932 0.3910 0.111 Uiso 1 1 calc GR . . . .
H20C H 0.0905 0.2358 0.4318 0.111 Uiso 1 1 calc GR . . . .
C21 C 0.0914(4) 0.2320(5) 0.2960(3) 0.082(3) Uani 1 1 d . . . . .
H21A H 0.0998 0.2651 0.2668 0.124 Uiso 1 1 calc GR . . . .
H21B H 0.0459 0.2142 0.2925 0.124 Uiso 1 1 calc GR . . . .
H21C H 0.1234 0.1945 0.2930 0.124 Uiso 1 1 calc GR . . . .
C22 C 0.0452(3) 0.3214(4) 0.3569(3) 0.065(2) Uani 1 1 d . . . . .
H22A H 0.0493 0.3442 0.3924 0.097 Uiso 1 1 calc GR . . . .
H22B H 0.0012 0.3000 0.3541 0.097 Uiso 1 1 calc GR . . . .
H22C H 0.0505 0.3548 0.3276 0.097 Uiso 1 1 calc GR . . . .
C23 C 0.3665(3) 0.3766(3) 0.2651(2) 0.0386(15) Uani 1 1 d . . . . .
H23A H 0.4025 0.3544 0.2447 0.058 Uiso 1 1 calc GR . . . .
H23B H 0.3482 0.4140 0.2433 0.058 Uiso 1 1 calc GR . . . .
H23C H 0.3312 0.3435 0.2729 0.058 Uiso 1 1 calc GR . . . .
C24 C 0.3574(4) 0.4947(3) 0.3409(3) 0.0473(18) Uani 1 1 d . . . . .
H24A H 0.3094 0.4872 0.3459 0.071 Uiso 1 1 calc GR . . . .
H24B H 0.3647 0.5235 0.3088 0.071 Uiso 1 1 calc GR . . . .
H24C H 0.3757 0.5173 0.3733 0.071 Uiso 1 1 calc GR . . . .
C25 C 0.4926(3) 0.4306(3) 0.3206(2) 0.0366(15) Uani 1 1 d . . . . .
C26 C 0.5341(3) 0.3657(3) 0.3228(3) 0.0418(16) Uani 1 1 d . . . . .
H26A H 0.5274 0.3433 0.3581 0.063 Uiso 1 1 calc GR . . . .
H26B H 0.5814 0.3770 0.3183 0.063 Uiso 1 1 calc GR . . . .
H26C H 0.5201 0.3351 0.2933 0.063 Uiso 1 1 calc GR . . . .
C27 C 0.5036(4) 0.4632(3) 0.2643(2) 0.0497(18) Uani 1 1 d . . . . .
H27A H 0.4877 0.4322 0.2358 0.075 Uiso 1 1 calc GR . . . .
H27B H 0.5513 0.4722 0.2590 0.075 Uiso 1 1 calc GR . . . .
H27C H 0.4787 0.5061 0.2622 0.075 Uiso 1 1 calc GR . . . .
C28 C 0.5192(3) 0.4807(3) 0.3635(3) 0.0441(17) Uani 1 1 d . . . . .
H28A H 0.4935 0.5231 0.3617 0.066 Uiso 1 1 calc GR . . . .
H28B H 0.5664 0.4903 0.3563 0.066 Uiso 1 1 calc GR . . . .
H28C H 0.5145 0.4607 0.4000 0.066 Uiso 1 1 calc GR . . . .
C29 C 0.4079(3) 0.3819(3) 0.4340(2) 0.0266(12) Uani 1 1 d . . . . .
C30 C 0.3782(3) 0.4372(3) 0.4628(2) 0.0339(14) Uani 1 1 d . . . . .
H30 H 0.3373 0.4587 0.4533 0.041 Uiso 1 1 calc R . . . .
C31 C 0.4190(4) 0.4548(3) 0.5076(2) 0.0410(16) Uani 1 1 d . . . . .
H31 H 0.4114 0.4909 0.5326 0.049 Uiso 1 1 calc R . . . .
C32 C 0.4730(3) 0.4091(3) 0.5083(2) 0.0419(16) Uani 1 1 d . . . . .
H32 H 0.5082 0.4091 0.5343 0.050 Uiso 1 1 calc R . . . .
C33 C 0.4664(3) 0.3633(3) 0.4642(2) 0.0314(13) Uani 1 1 d . . . . .
H33 H 0.4957 0.3267 0.4559 0.038 Uiso 1 1 calc R . . . .
C34 C 0.3332(3) 0.2683(3) 0.5315(2) 0.0262(12) Uani 1 1 d . . . . .
C35 C 0.2944(3) 0.3275(3) 0.5448(2) 0.0326(13) Uani 1 1 d . . . . .
H35 H 0.2523 0.3387 0.5294 0.039 Uiso 1 1 calc R . . . .
C36 C 0.3286(3) 0.3666(3) 0.5842(2) 0.0315(13) Uani 1 1 d . . . . .
H36 H 0.3137 0.4080 0.6002 0.038 Uiso 1 1 calc R . . . .
C37 C 0.3893(3) 0.3326(3) 0.5953(2) 0.0309(13) Uani 1 1 d . . . . .
H37 H 0.4227 0.3476 0.6201 0.037 Uiso 1 1 calc R . . . .
C38 C 0.3919(3) 0.2735(3) 0.5640(2) 0.0287(13) Uani 1 1 d . . . . .
H38 H 0.4275 0.2415 0.5642 0.034 Uiso 1 1 calc R . . . .
Si4 Si 0.25636(18) 0.15896(16) 0.51809(12) 0.0307(10) Uani 0.548(6) 1 d D U P A 1
C39 C 0.1699(6) 0.1935(7) 0.5259(6) 0.047(4) Uani 0.548(6) 1 d D U P A 1
H39A H 0.1714 0.2357 0.5472 0.071 Uiso 0.548(6) 1 calc GR . P A 1
H39B H 0.1420 0.1601 0.5448 0.071 Uiso 0.548(6) 1 calc GR . P A 1
H39C H 0.1511 0.2030 0.4898 0.071 Uiso 0.548(6) 1 calc GR . P A 1
C40 C 0.2554(9) 0.0920(7) 0.4649(6) 0.051(4) Uani 0.548(6) 1 d D U P A 1
H40A H 0.2227 0.0570 0.4747 0.077 Uiso 0.548(6) 1 d R . P A 1
H40B H 0.2431 0.1122 0.4297 0.077 Uiso 0.548(6) 1 d R . P A 1
H40C H 0.2998 0.0714 0.4621 0.077 Uiso 0.548(6) 1 d R . P A 1
C41 C 0.2777(5) 0.1196(5) 0.5867(3) 0.034(2) Uani 0.548(6) 1 d D U P A 1
C42 C 0.2339(8) 0.0561(7) 0.5958(7) 0.044(4) Uani 0.548(6) 1 d D U P A 1
H42A H 0.1870 0.0677 0.5891 0.066 Uiso 0.548(6) 1 calc GR . P A 1
H42B H 0.2392 0.0401 0.6334 0.066 Uiso 0.548(6) 1 calc GR . P A 1
H42C H 0.2477 0.0201 0.5705 0.066 Uiso 0.548(6) 1 calc GR . P A 1
C43 C 0.2643(7) 0.1699(8) 0.6332(5) 0.036(3) Uani 0.548(6) 1 d D U P A 1
H43A H 0.2927 0.2100 0.6286 0.054 Uiso 0.548(6) 1 calc GR . P A 1
H43B H 0.2743 0.1481 0.6682 0.054 Uiso 0.548(6) 1 calc GR . P A 1
H43C H 0.2173 0.1836 0.6325 0.054 Uiso 0.548(6) 1 calc GR . P A 1
C44 C 0.3512(6) 0.0967(6) 0.5900(5) 0.039(3) Uani 0.548(6) 1 d D U P A 1
H44A H 0.3613 0.0665 0.5592 0.059 Uiso 0.548(6) 1 calc GR . P A 1
H44B H 0.3587 0.0723 0.6243 0.059 Uiso 0.548(6) 1 calc GR . P A 1
H44C H 0.3804 0.1366 0.5884 0.059 Uiso 0.548(6) 1 calc GR . P A 1
Si4A Si 0.3014(2) 0.13377(17) 0.52322(14) 0.0257(11) Uani 0.452(6) 1 d D U P A 2
C39A C 0.2822(8) 0.0750(9) 0.4654(7) 0.035(4) Uani 0.452(6) 1 d D U P A 2
H39D H 0.2358 0.0814 0.4538 0.053 Uiso 0.452(6) 1 calc GR . P A 2
H39E H 0.2887 0.0278 0.4772 0.053 Uiso 0.452(6) 1 calc GR . P A 2
H39F H 0.3121 0.0848 0.4347 0.053 Uiso 0.452(6) 1 calc GR . P A 2
C40A C 0.3700(6) 0.0966(8) 0.5645(5) 0.036(3) Uani 0.452(6) 1 d D U P A 2
H40D H 0.4076 0.0853 0.5406 0.054 Uiso 0.452(6) 1 calc GR . P A 2
H40E H 0.3540 0.0552 0.5826 0.054 Uiso 0.452(6) 1 calc GR . P A 2
H40F H 0.3845 0.1296 0.5920 0.054 Uiso 0.452(6) 1 calc GR . P A 2
C41A C 0.2254(5) 0.1351(6) 0.5697(4) 0.035(2) Uani 0.452(6) 1 d D U P A 2
C42A C 0.2078(9) 0.0619(6) 0.5868(9) 0.042(4) Uani 0.452(6) 1 d D U P A 2
H42D H 0.2032 0.0334 0.5542 0.062 Uiso 0.452(6) 1 calc GR . P A 2
H42E H 0.1655 0.0620 0.6070 0.062 Uiso 0.452(6) 1 calc GR . P A 2
H42F H 0.2433 0.0437 0.6101 0.062 Uiso 0.452(6) 1 calc GR . P A 2
C43A C 0.1650(7) 0.1657(8) 0.5402(7) 0.041(4) Uani 0.452(6) 1 d D U P A 2
H43D H 0.1746 0.2129 0.5302 0.062 Uiso 0.452(6) 1 calc GR . P A 2
H43E H 0.1260 0.1643 0.5643 0.062 Uiso 0.452(6) 1 calc GR . P A 2
H43F H 0.1557 0.1393 0.5071 0.062 Uiso 0.452(6) 1 calc GR . P A 2
C44A C 0.2386(8) 0.1763(9) 0.6221(6) 0.035(4) Uani 0.452(6) 1 d D U P A 2
H44D H 0.2767 0.1567 0.6417 0.053 Uiso 0.452(6) 1 calc GR . P A 2
H44E H 0.1989 0.1749 0.6455 0.053 Uiso 0.452(6) 1 calc GR . P A 2
H44F H 0.2485 0.2236 0.6125 0.053 Uiso 0.452(6) 1 calc GR . P A 2

loop_
_atom_site_aniso_label
_atom_site_aniso_U_11
_atom_site_aniso_U_22
_atom_site_aniso_U_33
_atom_site_aniso_U_23
_atom_site_aniso_U_13
_atom_site_aniso_U_12
Dy1 0.02431(13) 0.02108(13) 0.01924(13) 0.00016(10) 0.00003(10) -0.00024(11)
Fe1 0.0306(5) 0.0271(4) 0.0248(4) -0.0036(3) -0.0023(3) -0.0013(3)
Fe2 0.0360(5) 0.0230(4) 0.0199(4) -0.0001(3) 0.0020(3) -0.0039(3)
Si1 0.0520(11) 0.0247(8) 0.0258(9) -0.0027(7) -0.0084(8) 0.0136(7)
Si2 0.0280(9) 0.0522(10) 0.0262(9) -0.0029(8) -0.0012(7) 0.0074(8)
Si3 0.0511(11) 0.0201(8) 0.0236(8) 0.0019(6) -0.0008(7) 0.0014(7)
N1 0.031(3) 0.019(2) 0.018(2) -0.0013(18) -0.0039(19) 0.0037(19)
N2 0.023(2) 0.044(3) 0.020(2) -0.001(2) -0.0018(18) 0.002(2)
N3 0.035(3) 0.023(2) 0.019(2) 0.0016(19) 0.002(2) -0.003(2)
N4 0.038(3) 0.027(2) 0.022(2) -0.0016(19) -0.002(2) -0.008(2)
C1 0.110(7) 0.071(5) 0.035(4) -0.018(4) -0.025(4) 0.056(5)
C2 0.093(6) 0.032(4) 0.044(4) 0.013(3) 0.008(4) 0.017(4)
C3 0.037(4) 0.031(3) 0.050(4) -0.007(3) -0.017(3) 0.011(3)
C4 0.039(4) 0.045(4) 0.094(6) 0.000(4) -0.007(4) 0.001(3)
C5 0.037(4) 0.053(4) 0.053(4) -0.015(3) -0.007(3) 0.007(3)
C6 0.063(5) 0.050(4) 0.075(5) -0.024(4) -0.037(4) 0.025(4)
C7 0.021(3) 0.029(3) 0.028(3) -0.002(2) -0.006(2) 0.004(2)
C8 0.041(4) 0.023(3) 0.036(3) -0.002(3) -0.006(3) 0.007(3)
C9 0.043(4) 0.033(3) 0.026(3) -0.008(2) -0.004(3) 0.011(3)
C10 0.030(3) 0.033(3) 0.026(3) 0.002(2) 0.001(2) 0.006(2)
C11 0.020(3) 0.026(3) 0.036(3) 0.001(2) 0.004(2) 0.000(2)
C12 0.019(3) 0.043(3) 0.031(3) -0.003(3) -0.005(2) -0.003(2)
C13 0.032(3) 0.048(4) 0.032(3) -0.002(3) -0.004(3) -0.015(3)
C14 0.039(4) 0.049(4) 0.042(4) -0.013(3) 0.001(3) -0.015(3)
C15 0.026(3) 0.066(4) 0.028(3) -0.007(3) -0.001(3) -0.007(3)
C16 0.017(3) 0.052(4) 0.028(3) 0.000(3) 0.000(2) 0.000(3)
C17 0.042(4) 0.067(5) 0.044(4) 0.010(3) 0.003(3) 0.021(4)
C18 0.042(4) 0.061(4) 0.039(4) -0.010(3) -0.002(3) 0.011(3)
C19 0.025(3) 0.082(5) 0.048(4) -0.010(4) 0.003(3) 0.004(3)
C20 0.041(5) 0.084(6) 0.097(7) 0.005(5) 0.018(4) -0.007(4)
C21 0.030(4) 0.138(9) 0.079(6) -0.053(6) -0.006(4) -0.007(5)
C22 0.029(4) 0.110(7) 0.055(5) -0.006(5) 0.004(3) 0.010(4)
C23 0.054(4) 0.037(3) 0.025(3) 0.007(3) -0.009(3) 0.007(3)
C24 0.077(5) 0.027(3) 0.037(4) 0.007(3) 0.000(4) 0.013(3)
C25 0.060(4) 0.025(3) 0.024(3) 0.001(2) 0.006(3) -0.010(3)
C26 0.042(4) 0.039(4) 0.044(4) 0.000(3) 0.013(3) -0.010(3)
C27 0.079(5) 0.038(4) 0.032(4) -0.001(3) 0.011(3) -0.017(3)
C28 0.062(5) 0.035(3) 0.034(4) 0.001(3) 0.004(3) -0.021(3)
C29 0.036(3) 0.022(3) 0.022(3) 0.002(2) 0.001(2) -0.005(2)
C30 0.053(4) 0.021(3) 0.027(3) 0.005(2) 0.007(3) 0.004(3)
C31 0.073(5) 0.027(3) 0.022(3) -0.006(2) 0.007(3) -0.019(3)
C32 0.051(4) 0.052(4) 0.023(3) 0.002(3) -0.005(3) -0.026(3)
C33 0.033(3) 0.037(3) 0.024(3) 0.004(2) 0.002(3) -0.006(3)
C34 0.032(3) 0.033(3) 0.014(3) 0.004(2) 0.003(2) -0.005(2)
C35 0.032(3) 0.035(3) 0.030(3) 0.012(3) 0.008(3) 0.003(3)
C36 0.042(4) 0.026(3) 0.026(3) -0.002(2) 0.009(3) -0.001(2)
C37 0.043(4) 0.027(3) 0.023(3) 0.000(2) 0.001(3) -0.008(3)
C38 0.042(3) 0.026(3) 0.018(3) 0.005(2) 0.003(2) 0.001(2)
Si4 0.034(2) 0.0315(17) 0.0266(16) 0.0035(13) -0.0007(13) -0.0103(15)
C39 0.037(6) 0.055(8) 0.050(8) 0.023(6) 0.000(5) -0.003(5)
C40 0.079(11) 0.035(7) 0.040(6) 0.005(5) 0.005(6) -0.027(7)
C41 0.041(5) 0.031(4) 0.029(4) 0.002(3) 0.004(3) -0.003(4)
C42 0.052(8) 0.042(6) 0.038(8) 0.007(5) 0.001(6) -0.011(5)
C43 0.040(8) 0.042(6) 0.025(5) -0.001(5) -0.001(5) 0.004(5)
C44 0.047(5) 0.029(5) 0.042(7) 0.007(6) 0.005(5) 0.000(4)
Si4A 0.030(2) 0.0230(18) 0.0237(19) -0.0009(13) 0.0025(15) -0.0017(16)
C39A 0.035(9) 0.033(8) 0.038(6) -0.007(6) 0.001(6) 0.005(6)
C40A 0.039(6) 0.043(8) 0.025(7) 0.009(6) 0.009(5) 0.003(6)
C41A 0.039(5) 0.031(5) 0.034(5) 0.003(4) 0.007(4) -0.005(4)
C42A 0.053(10) 0.033(6) 0.039(9) 0.004(5) 0.012(8) -0.008(5)
C43A 0.031(6) 0.045(8) 0.048(8) 0.006(6) 0.005(5) -0.005(5)
C44A 0.039(9) 0.032(7) 0.034(6) 0.001(5) 0.005(5) -0.006(6)

loop_
_atom_type_symbol
_atom_type_description
_atom_type_scat_dispersion_real
_atom_type_scat_dispersion_imag
_atom_type_scat_source
C C 0.0033 0.0016 'International Tables Vol C Tables 4.2.6.8 and 6.1.1.4'
H H 0.0000 0.0000 'International Tables Vol C Tables 4.2.6.8 and 6.1.1.4'
Dy Dy -0.1892 4.4098 'International Tables Vol C Tables 4.2.6.8 and 6.1.1.4'
Fe Fe 0.3463 0.8444 'International Tables Vol C Tables 4.2.6.8 and 6.1.1.4'
N N 0.0061 0.0033 'International Tables Vol C Tables 4.2.6.8 and 6.1.1.4'
Si Si 0.0817 0.0704 'International Tables Vol C Tables 4.2.6.8 and 6.1.1.4'

loop_
_geom_angle_atom_site_label_1
_geom_angle_atom_site_label_2
_geom_angle_atom_site_label_3
_geom_angle
N2 Dy1 N1 110.50(15)
N3 Dy1 N1 104.23(15)
N3 Dy1 N2 100.27(16)
N4 Dy1 N1 102.69(16)
N4 Dy1 N2 106.54(16)
N4 Dy1 N3 131.90(15)
C8 Fe1 C7 39.4(2)
C8 Fe1 C12 139.8(2)
C8 Fe1 C15 141.2(2)
C8 Fe1 C16 179.3(2)
C9 Fe1 C7 67.0(2)
C9 Fe1 C8 40.2(2)
C9 Fe1 C10 40.3(2)
C9 Fe1 C12 179.8(3)
C9 Fe1 C14 112.3(3)
C9 Fe1 C15 112.8(2)
C9 Fe1 C16 140.0(2)
C10 Fe1 C7 67.5(2)
C10 Fe1 C8 67.6(2)
C10 Fe1 C12 139.9(2)
C10 Fe1 C14 138.1(2)
C10 Fe1 C15 111.3(2)
C10 Fe1 C16 112.1(2)
C11 Fe1 C7 39.9(2)
C11 Fe1 C8 67.1(2)
C11 Fe1 C9 67.6(2)
C11 Fe1 C10 40.7(2)
C11 Fe1 C12 112.5(2)
C11 Fe1 C14 178.2(3)
C11 Fe1 C15 138.7(2)
C11 Fe1 C16 112.3(2)
C12 Fe1 C7 113.1(2)
C13 Fe1 C7 113.9(2)
C13 Fe1 C8 113.1(3)
C13 Fe1 C9 139.5(2)
C13 Fe1 C10 178.5(2)
C13 Fe1 C11 140.7(2)
C13 Fe1 C12 40.4(2)
C13 Fe1 C14 40.4(2)
C13 Fe1 C15 67.2(2)
C13 Fe1 C16 67.2(2)
C14 Fe1 C7 141.9(2)
C14 Fe1 C8 114.1(3)
C14 Fe1 C12 67.5(2)
C14 Fe1 C15 39.5(2)
C14 Fe1 C16 66.5(3)
C15 Fe1 C7 178.6(2)
C15 Fe1 C12 67.1(2)
C16 Fe1 C7 139.9(2)
C16 Fe1 C12 40.0(2)
C16 Fe1 C15 39.4(2)
C30 Fe2 C29 40.1(2)
C30 Fe2 C33 68.0(2)
C30 Fe2 C34 136.3(2)
C30 Fe2 C35 111.9(2)
C31 Fe2 C29 67.9(2)
C31 Fe2 C30 40.6(2)
C31 Fe2 C33 68.4(2)
C31 Fe2 C34 167.3(3)
C31 Fe2 C35 126.7(3)
C31 Fe2 C36 100.8(2)
C31 Fe2 C38 143.7(2)
C32 Fe2 C29 67.7(2)
C32 Fe2 C30 68.0(3)
C32 Fe2 C31 40.6(3)
C32 Fe2 C33 40.6(2)
C32 Fe2 C34 150.9(3)
C32 Fe2 C35 161.2(2)
C32 Fe2 C36 121.4(2)
C32 Fe2 C38 114.2(3)
C33 Fe2 C29 40.3(2)
C33 Fe2 C34 123.6(2)
C33 Fe2 C35 158.1(2)
C34 Fe2 C29 117.9(2)
C35 Fe2 C29 125.3(2)
C35 Fe2 C34 40.6(2)
C36 Fe2 C29 151.6(2)
C36 Fe2 C30 114.6(2)
C36 Fe2 C33 161.1(2)
C36 Fe2 C34 68.7(2)
C36 Fe2 C35 40.4(2)
C36 Fe2 C38 68.2(2)
C37 Fe2 C29 166.1(2)
C37 Fe2 C30 144.1(2)
C37 Fe2 C31 108.7(2)
C37 Fe2 C32 100.7(2)
C37 Fe2 C33 125.9(2)
C37 Fe2 C34 68.4(2)
C37 Fe2 C35 68.0(2)
C37 Fe2 C36 40.9(2)
C37 Fe2 C38 40.4(2)
C38 Fe2 C29 136.1(2)
C38 Fe2 C30 175.3(2)
C38 Fe2 C33 110.7(2)
C38 Fe2 C34 40.3(2)
C38 Fe2 C35 67.5(2)
N1 Si1 C1 105.1(3)
N1 Si1 C2 114.3(3)
N1 Si1 C3 111.8(2)
C1 Si1 C2 108.8(4)
C1 Si1 C3 108.2(4)
C2 Si1 C3 108.5(3)
N2 Si2 C17 115.6(3)
N2 Si2 C18 105.7(3)
N2 Si2 C19 111.5(3)
C17 Si2 C19 107.2(3)
C18 Si2 C17 106.8(3)
C18 Si2 C19 110.0(3)
N3 Si3 C23 111.0(2)
N3 Si3 C24 113.1(3)
N3 Si3 C25 112.3(2)
C23 Si3 C25 108.1(3)
C24 Si3 C23 105.4(3)
C24 Si3 C25 106.6(3)
Si1 N1 Dy1 133.2(2)
C7 N1 Dy1 111.2(3)
C7 N1 Si1 115.6(3)
Si2 N2 Dy1 124.4(2)
C12 N2 Dy1 117.7(3)
C12 N2 Si2 116.2(4)
Si3 N3 Dy1 148.1(2)
C29 N3 Dy1 100.1(3)
C29 N3 Si3 111.7(3)
C34 N4 Dy1 105.1(3)
C34 N4 Si4 116.3(4)
C34 N4 Si4A 117.4(4)
Si4 N4 Dy1 133.7(3)
Si4A N4 Dy1 134.2(3)
Si1 C1 H1A 109.5
Si1 C1 H1B 109.5
Si1 C1 H1C 109.5
H1A C1 H1B 109.5
H1A C1 H1C 109.5
H1B C1 H1C 109.5
Si1 C2 H2A 109.5
Si1 C2 H2B 109.5
Si1 C2 H2C 109.5
H2A C2 H2B 109.5
H2A C2 H2C 109.5
H2B C2 H2C 109.5
C4 C3 Si1 110.0(4)
C4 C3 C5 108.6(6)
C4 C3 C6 109.3(6)
C5 C3 Si1 113.7(4)
C5 C3 C6 107.0(5)
C6 C3 Si1 108.0(5)
C3 C4 H4A 109.5
C3 C4 H4B 109.5
C3 C4 H4C 109.5
H4A C4 H4B 109.5
H4A C4 H4C 109.5
H4B C4 H4C 109.5
C3 C5 H5A 109.5
C3 C5 H5B 109.5
C3 C5 H5C 109.5
H5A C5 H5B 109.5
H5A C5 H5C 109.5
H5B C5 H5C 109.5
C3 C6 H6A 109.5
C3 C6 H6B 109.5
C3 C6 H6C 109.5
H6A C6 H6B 109.5
H6A C6 H6C 109.5
H6B C6 H6C 109.5
N1 C7 Fe1 127.3(4)
N1 C7 C8 130.8(5)
N1 C7 C11 124.5(5)
C8 C7 Fe1 66.3(3)
C8 C7 C11 104.4(5)
C11 C7 Fe1 65.4(3)
Fe1 C8 H8 123.1
C7 C8 Fe1 74.2(3)
C7 C8 H8 125.1
C9 C8 Fe1 69.2(3)
C9 C8 C7 109.9(5)
C9 C8 H8 125.1
Fe1 C9 H9 125.3
C8 C9 Fe1 70.6(3)
C8 C9 H9 125.8
C10 C9 Fe1 69.9(3)
C10 C9 C8 108.4(5)
C10 C9 H9 125.8
Fe1 C10 H10 125.6
C9 C10 Fe1 69.9(3)
C9 C10 H10 126.5
C9 C10 C11 107.0(5)
C11 C10 Fe1 69.6(3)
C11 C10 H10 126.5
Fe1 C11 H11 122.1
C7 C11 Fe1 74.7(3)
C7 C11 H11 125.1
C10 C11 Fe1 69.7(3)
C10 C11 C7 109.9(5)
C10 C11 H11 125.1
N2 C12 Fe1 126.5(4)
N2 C12 C13 127.8(5)
N2 C12 C16 127.4(5)
C13 C12 Fe1 66.6(3)
C13 C12 C16 104.7(5)
C16 C12 Fe1 68.4(3)
Fe1 C13 H13 122.7
C12 C13 Fe1 73.1(3)
C12 C13 H13 125.5
C14 C13 Fe1 70.4(4)
C14 C13 C12 109.0(6)
C14 C13 H13 125.5
Fe1 C14 H14 125.1
C13 C14 Fe1 69.2(3)
C13 C14 H14 125.7
C15 C14 Fe1 71.5(4)
C15 C14 C13 108.5(6)
C15 C14 H14 125.7
Fe1 C15 H15 126.4
C14 C15 Fe1 69.0(4)
C14 C15 H15 126.1
C14 C15 C16 107.9(5)
C16 C15 Fe1 70.1(3)
C16 C15 H15 126.1
Fe1 C16 H16 124.5
C12 C16 Fe1 71.5(3)
C12 C16 H16 125.1
C15 C16 Fe1 70.4(3)
C15 C16 C12 109.7(6)
C15 C16 H16 125.1
Si2 C17 H17A 109.5
Si2 C17 H17B 109.5
Si2 C17 H17C 109.5
H17A C17 H17B 109.5
H17A C17 H17C 109.5
H17B C17 H17C 109.5
Si2 C18 H18A 109.5
Si2 C18 H18B 109.5
Si2 C18 H18C 109.5
H18A C18 H18B 109.5
H18A C18 H18C 109.5
H18B C18 H18C 109.5
C20 C19 Si2 111.3(5)
C20 C19 C21 108.0(7)
C20 C19 C22 108.6(6)
C21 C19 Si2 111.4(5)
C22 C19 Si2 109.3(5)
C22 C19 C21 108.1(6)
C19 C20 H20A 109.5
C19 C20 H20B 109.5
C19 C20 H20C 109.5
H20A C20 H20B 109.5
H20A C20 H20C 109.5
H20B C20 H20C 109.5
C19 C21 H21A 109.5
C19 C21 H21B 109.5
C19 C21 H21C 109.5
H21A C21 H21B 109.5
H21A C21 H21C 109.5
H21B C21 H21C 109.5
C19 C22 H22A 109.5
C19 C22 H22B 109.5
C19 C22 H22C 109.5
H22A C22 H22B 109.5
H22A C22 H22C 109.5
H22B C22 H22C 109.5
Si3 C23 H23A 109.5
Si3 C23 H23B 109.5
Si3 C23 H23C 109.5
H23A C23 H23B 109.5
H23A C23 H23C 109.5
H23B C23 H23C 109.5
Si3 C24 H24A 109.5
Si3 C24 H24B 109.5
Si3 C24 H24C 109.5
H24A C24 H24B 109.5
H24A C24 H24C 109.5
H24B C24 H24C 109.5
C26 C25 Si3 110.8(4)
C26 C25 C27 107.6(5)
C26 C25 C28 109.0(5)
C27 C25 Si3 109.9(5)
C28 C25 Si3 112.1(4)
C28 C25 C27 107.3(5)
C25 C26 H26A 109.5
C25 C26 H26B 109.5
C25 C26 H26C 109.5
H26A C26 H26B 109.5
H26A C26 H26C 109.5
H26B C26 H26C 109.5
C25 C27 H27A 109.5
C25 C27 H27B 109.5
C25 C27 H27C 109.5
H27A C27 H27B 109.5
H27A C27 H27C 109.5
H27B C27 H27C 109.5
C25 C28 H28A 109.5
C25 C28 H28B 109.5
C25 C28 H28C 109.5
H28A C28 H28B 109.5
H28A C28 H28C 109.5
H28B C28 H28C 109.5
N3 C29 Fe2 133.5(4)
N3 C29 C30 126.7(5)
N3 C29 C33 126.8(5)
C30 C29 Fe2 67.3(3)
C30 C29 C33 106.4(5)
C33 C29 Fe2 67.8(3)
Fe2 C30 H30 124.3
C29 C30 Fe2 72.6(3)
C29 C30 H30 125.4
C31 C30 Fe2 69.3(3)
C31 C30 C29 109.3(6)
C31 C30 H30 125.4
Fe2 C31 H31 125.7
C30 C31 Fe2 70.1(3)
C30 C31 H31 126.3
C32 C31 Fe2 69.4(3)
C32 C31 C30 107.4(5)
C32 C31 H31 126.3
Fe2 C32 H32 125.2
C31 C32 Fe2 69.9(4)
C31 C32 H32 125.5
C31 C32 C33 109.0(5)
C33 C32 Fe2 70.9(3)
C33 C32 H32 125.5
Fe2 C33 H33 125.1
C29 C33 Fe2 71.9(3)
C29 C33 H33 126.1
C32 C33 Fe2 68.5(3)
C32 C33 C29 107.9(5)
C32 C33 H33 126.1
N4 C34 Fe2 129.1(4)
N4 C34 C35 126.8(5)
N4 C34 C38 128.0(5)
C35 C34 Fe2 68.4(3)
C38 C34 Fe2 67.8(3)
C38 C34 C35 105.2(5)
Fe2 C35 H35 126.2
C34 C35 Fe2 71.0(3)
C34 C35 H35 125.3
C36 C35 Fe2 69.1(3)
C36 C35 C34 109.5(5)
C36 C35 H35 125.3
Fe2 C36 H36 126.1
C35 C36 Fe2 70.5(3)
C35 C36 H36 126.5
C35 C36 C37 106.9(5)
C37 C36 Fe2 68.5(3)
C37 C36 H36 126.5
Fe2 C37 H37 124.4
C36 C37 Fe2 70.6(3)
C36 C37 H37 125.6
C38 C37 Fe2 70.9(3)
C38 C37 C36 108.7(5)
C38 C37 H37 125.6
Fe2 C38 H38 125.9
C34 C38 Fe2 71.8(3)
C34 C38 H38 125.2
C37 C38 Fe2 68.7(3)
C37 C38 C34 109.6(5)
C37 C38 H38 125.2
N4 Si4 C39 115.7(5)
N4 Si4 C40 103.8(6)
N4 Si4 C41 113.5(4)
C39 Si4 C41 105.4(5)
C40 Si4 C39 108.7(7)
C40 Si4 C41 109.6(6)
Si4 C39 H39A 109.5
Si4 C39 H39B 109.5
Si4 C39 H39C 109.5
H39A C39 H39B 109.5
H39A C39 H39C 109.5
H39B C39 H39C 109.5
Si4 C40 H40A 109.5
Si4 C40 H40B 109.5
Si4 C40 H40C 109.5
H40A C40 H40B 109.5
H40A C40 H40C 109.5
H40B C40 H40C 109.5
C42 C41 Si4 109.2(8)
C43 C41 Si4 110.8(7)
C43 C41 C42 108.4(11)
C43 C41 C44 108.5(9)
C44 C41 Si4 112.3(7)
C44 C41 C42 107.4(10)
C41 C42 H42A 109.5
C41 C42 H42B 109.5
C41 C42 H42C 109.5
H42A C42 H42B 109.5
H42A C42 H42C 109.5
H42B C42 H42C 109.5
C41 C43 H43A 109.5
C41 C43 H43B 109.5
C41 C43 H43C 109.5
H43A C43 H43B 109.5
H43A C43 H43C 109.5
H43B C43 H43C 109.5
C41 C44 H44A 109.5
C41 C44 H44B 109.5
C41 C44 H44C 109.5
H44A C44 H44B 109.5
H44A C44 H44C 109.5
H44B C44 H44C 109.5
N4 Si4A C39A 107.5(7)
N4 Si4A C40A 116.9(5)
N4 Si4A C41A 110.2(4)
C39A Si4A C41A 107.3(7)
C40A Si4A C39A 108.8(7)
C40A Si4A C41A 105.8(6)
Si4A C39A H39D 109.5
Si4A C39A H39E 109.5
Si4A C39A H39F 109.5
H39D C39A H39E 109.5
H39D C39A H39F 109.5
H39E C39A H39F 109.5
Si4A C40A H40D 109.5
Si4A C40A H40E 109.5
Si4A C40A H40F 109.5
H40D C40A H40E 109.5
H40D C40A H40F 109.5
H40E C40A H40F 109.5
C42A C41A Si4A 109.5(9)
C43A C41A Si4A 110.8(9)
C43A C41A C42A 108.3(11)
C43A C41A C44A 108.8(11)
C44A C41A Si4A 111.7(9)
C44A C41A C42A 107.6(12)
C41A C42A H42D 109.5
C41A C42A H42E 109.5
C41A C42A H42F 109.5
H42D C42A H42E 109.5
H42D C42A H42F 109.5
H42E C42A H42F 109.5
C41A C43A H43D 109.5
C41A C43A H43E 109.5
C41A C43A H43F 109.5
H43D C43A H43E 109.5
H43D C43A H43F 109.5
H43E C43A H43F 109.5
C41A C44A H44D 109.5
C41A C44A H44E 109.5
C41A C44A H44F 109.5
H44D C44A H44E 109.5
H44D C44A H44F 109.5
H44E C44A H44F 109.5

loop_
_geom_bond_atom_site_label_1
_geom_bond_atom_site_label_2
_geom_bond_distance
Dy1 N1 2.370(4)
Dy1 N2 2.338(4)
Dy1 N3 2.262(4)
Dy1 N4 2.252(4)
Fe1 C7 2.163(5)
Fe1 C8 2.058(6)
Fe1 C9 2.039(6)
Fe1 C10 2.040(6)
Fe1 C11 2.039(5)
Fe1 C12 2.117(6)
Fe1 C13 2.031(6)
Fe1 C14 2.047(6)
Fe1 C15 2.080(6)
Fe1 C16 2.076(6)
Fe2 C29 2.108(5)
Fe2 C30 2.039(5)
Fe2 C31 2.028(6)
Fe2 C32 2.021(6)
Fe2 C33 2.053(6)
Fe2 C34 2.089(5)
Fe2 C35 2.054(6)
Fe2 C36 2.036(6)
Fe2 C37 2.007(5)
Fe2 C38 2.036(5)
Si1 N1 1.741(4)
Si1 C1 1.851(7)
Si1 C2 1.870(7)
Si1 C3 1.903(7)
Si2 N2 1.731(5)
Si2 C17 1.868(7)
Si2 C18 1.851(6)
Si2 C19 1.902(7)
Si3 N3 1.723(4)
Si3 C23 1.874(6)
Si3 C24 1.873(6)
Si3 C25 1.905(7)
N1 C7 1.361(7)
N2 C12 1.380(7)
N3 C29 1.408(7)
N4 C34 1.410(7)
N4 Si4 1.720(5)
N4 Si4A 1.775(5)
C1 H1A 0.9800
C1 H1B 0.9800
C1 H1C 0.9800
C2 H2A 0.9800
C2 H2B 0.9800
C2 H2C 0.9800
C3 C4 1.519(9)
C3 C5 1.523(8)
C3 C6 1.533(8)
C4 H4A 0.9800
C4 H4B 0.9800
C4 H4C 0.9800
C5 H5A 0.9800
C5 H5B 0.9800
C5 H5C 0.9800
C6 H6A 0.9800
C6 H6B 0.9800
C6 H6C 0.9800
C7 C8 1.427(7)
C7 C11 1.438(7)
C8 H8 0.9500
C8 C9 1.409(8)
C9 H9 0.9500
C9 C10 1.404(8)
C10 H10 0.9500
C10 C11 1.419(8)
C11 H11 0.9500
C12 C13 1.434(8)
C12 C16 1.436(8)
C13 H13 0.9500
C13 C14 1.409(8)
C14 H14 0.9500
C14 C15 1.394(9)
C15 H15 0.9500
C15 C16 1.402(8)
C16 H16 0.9500
C17 H17A 0.9800
C17 H17B 0.9800
C17 H17C 0.9800
C18 H18A 0.9800
C18 H18B 0.9800
C18 H18C 0.9800
C19 C20 1.514(11)
C19 C21 1.542(10)
C19 C22 1.527(10)
C20 H20A 0.9800
C20 H20B 0.9800
C20 H20C 0.9800
C21 H21A 0.9800
C21 H21B 0.9800
C21 H21C 0.9800
C22 H22A 0.9800
C22 H22B 0.9800
C22 H22C 0.9800
C23 H23A 0.9800
C23 H23B 0.9800
C23 H23C 0.9800
C24 H24A 0.9800
C24 H24B 0.9800
C24 H24C 0.9800
C25 C26 1.524(8)
C25 C27 1.537(8)
C25 C28 1.535(8)
C26 H26A 0.9800
C26 H26B 0.9800
C26 H26C 0.9800
C27 H27A 0.9800
C27 H27B 0.9800
C27 H27C 0.9800
C28 H28A 0.9800
C28 H28B 0.9800
C28 H28C 0.9800
C29 C30 1.424(8)
C29 C33 1.434(8)
C30 H30 0.9500
C30 C31 1.411(8)
C31 H31 0.9500
C31 C32 1.406(9)
C32 H32 0.9500
C32 C33 1.413(8)
C33 H33 0.9500
C34 C35 1.438(8)
C34 C38 1.423(8)
C35 H35 0.9500
C35 C36 1.412(8)
C36 H36 0.9500
C36 C37 1.413(8)
C37 H37 0.9500
C37 C38 1.395(7)
C38 H38 0.9500
Si4 C39 1.869(11)
Si4 C40 1.852(11)
Si4 C41 1.900(8)
C39 H39A 0.9800
C39 H39B 0.9800
C39 H39C 0.9800
C40 H40A 0.9800
C40 H40B 0.9800
C40 H40C 0.9800
C41 C42 1.542(10)
C41 C43 1.532(13)
C41 C44 1.541(13)
C42 H42A 0.9800
C42 H42B 0.9800
C42 H42C 0.9800
C43 H43A 0.9800
C43 H43B 0.9800
C43 H43C 0.9800
C44 H44A 0.9800
C44 H44B 0.9800
C44 H44C 0.9800
Si4A C39A 1.870(11)
Si4A C40A 1.855(11)
Si4A C41A 1.901(8)
C39A H39D 0.9800
C39A H39E 0.9800
C39A H39F 0.9800
C40A H40D 0.9800
C40A H40E 0.9800
C40A H40F 0.9800
C41A C42A 1.542(10)
C41A C43A 1.532(14)
C41A C44A 1.542(13)
C42A H42D 0.9800
C42A H42E 0.9800
C42A H42F 0.9800
C43A H43D 0.9800
C43A H43E 0.9800
C43A H43F 0.9800
C44A H44D 0.9800
C44A H44E 0.9800
C44A H44F 0.9800

loop_
_geom_torsion_atom_site_label_1
_geom_torsion_atom_site_label_2
_geom_torsion_atom_site_label_3
_geom_torsion_atom_site_label_4
_geom_torsion
Dy1 N1 C7 Fe1 -39.1(5)
Dy1 N1 C7 C8 -128.6(5)
Dy1 N1 C7 C11 44.4(6)
Dy1 N2 C12 Fe1 -18.7(6)
Dy1 N2 C12 C13 68.3(7)
Dy1 N2 C12 C16 -108.1(6)
Dy1 N3 C29 Fe2 -16.3(6)
Dy1 N3 C29 C30 -108.7(5)
Dy1 N3 C29 C33 77.1(6)
Dy1 N4 C34 Fe2 -7.2(6)
Dy1 N4 C34 C35 83.7(5)
Dy1 N4 C34 C38 -98.2(5)
Dy1 N4 Si4 C39 -82.0(7)
Dy1 N4 Si4 C40 37.0(7)
Dy1 N4 Si4 C41 155.9(4)
Dy1 N4 Si4A C39A -21.8(7)
Dy1 N4 Si4A C40A 100.8(6)
Dy1 N4 Si4A C41A -138.4(5)
Fe1 C7 C8 C9 60.3(4)
Fe1 C7 C11 C10 -61.2(4)
Fe1 C8 C9 C10 59.9(4)
Fe1 C9 C10 C11 60.0(4)
Fe1 C10 C11 C7 64.3(4)
Fe1 C12 C13 C14 -61.6(4)
Fe1 C12 C16 C15 60.4(4)
Fe1 C13 C14 C15 -61.0(4)
Fe1 C14 C15 C16 -59.6(4)
Fe1 C15 C16 C12 -61.0(4)
Fe2 C29 C30 C31 59.8(4)
Fe2 C29 C33 C32 -59.3(4)
Fe2 C30 C31 C32 59.7(4)
Fe2 C31 C32 C33 60.4(4)
Fe2 C32 C33 C29 61.5(4)
Fe2 C34 C35 C36 -58.6(4)
Fe2 C34 C38 C37 58.5(4)
Fe2 C35 C36 C37 -59.0(4)
Fe2 C36 C37 C38 -61.0(4)
Fe2 C37 C38 C34 -60.4(4)
Si1 N1 C7 Fe1 139.4(3)
Si1 N1 C7 C8 50.0(7)
Si1 N1 C7 C11 -137.0(4)
Si2 N2 C12 Fe1 146.7(3)
Si2 N2 C12 C13 -126.3(5)
Si2 N2 C12 C16 57.3(7)
Si3 N3 C29 Fe2 160.9(4)
Si3 N3 C29 C30 68.5(6)
Si3 N3 C29 C33 -105.7(5)
N1 C7 C8 Fe1 119.7(6)
N1 C7 C8 C9 180.0(5)
N1 C7 C11 Fe1 -119.6(5)
N1 C7 C11 C10 179.2(5)
N2 C12 C13 Fe1 -119.0(6)
N2 C12 C13 C14 179.5(5)
N2 C12 C16 Fe1 120.2(6)
N2 C12 C16 C15 -179.5(5)
N3 C29 C30 Fe2 128.2(5)
N3 C29 C30 C31 -171.9(5)
N3 C29 C33 Fe2 -128.5(5)
N3 C29 C33 C32 172.2(5)
N4 C34 C35 Fe2 -123.4(5)
N4 C34 C35 C36 178.0(5)
N4 C34 C38 Fe2 123.1(5)
N4 C34 C38 C37 -178.5(5)
N4 Si4 C41 C42 -164.0(9)
N4 Si4 C41 C43 76.7(9)
N4 Si4 C41 C44 -44.9(8)
C1 Si1 N1 Dy1 -16.1(5)
C1 Si1 N1 C7 165.7(5)
C2 Si1 N1 Dy1 103.1(4)
C2 Si1 N1 C7 -75.1(5)
C3 Si1 N1 Dy1 -133.2(3)
C3 Si1 N1 C7 48.6(5)
C7 C8 C9 Fe1 -63.5(4)
C7 C8 C9 C10 -3.6(7)
C8 C7 C11 Fe1 55.0(4)
C8 C7 C11 C10 -6.2(6)
C8 C9 C10 Fe1 -60.4(4)
C8 C9 C10 C11 -0.4(7)
C9 C10 C11 Fe1 -60.1(4)
C9 C10 C11 C7 4.2(6)
C11 C7 C8 Fe1 -54.4(4)
C11 C7 C8 C9 5.9(6)
C12 C13 C14 Fe1 63.2(4)
C12 C13 C14 C15 2.2(7)
C13 C12 C16 Fe1 -56.9(4)
C13 C12 C16 C15 3.4(6)
C13 C14 C15 Fe1 59.5(4)
C13 C14 C15 C16 0.0(7)
C14 C15 C16 Fe1 58.8(4)
C14 C15 C16 C12 -2.2(7)
C16 C12 C13 Fe1 58.1(4)
C16 C12 C13 C14 -3.4(7)
C17 Si2 N2 Dy1 95.4(4)
C17 Si2 N2 C12 -68.9(5)
C18 Si2 N2 Dy1 -22.3(4)
C18 Si2 N2 C12 173.3(4)
C19 Si2 N2 Dy1 -141.9(3)
C19 Si2 N2 C12 53.8(5)
C23 Si3 N3 Dy1 -1.1(6)
C23 Si3 N3 C29 -175.9(4)
C24 Si3 N3 Dy1 117.1(5)
C24 Si3 N3 C29 -57.7(5)
C25 Si3 N3 Dy1 -122.2(5)
C25 Si3 N3 C29 63.0(4)
C29 C30 C31 Fe2 -61.9(4)
C29 C30 C31 C32 -2.2(6)
C30 C29 C33 Fe2 56.3(4)
C30 C29 C33 C32 -3.0(6)
C30 C31 C32 Fe2 -60.1(4)
C30 C31 C32 C33 0.3(7)
C31 C32 C33 Fe2 -59.8(4)
C31 C32 C33 C29 1.7(6)
C33 C29 C30 Fe2 -56.6(4)
C33 C29 C30 C31 3.2(6)
C34 N4 Si4 C39 69.1(7)
C34 N4 Si4 C40 -171.9(7)
C34 N4 Si4 C41 -53.0(6)
C34 N4 Si4A C39A -177.8(6)
C34 N4 Si4A C40A -55.2(7)
C34 N4 Si4A C41A 65.6(6)
C34 C35 C36 Fe2 59.7(4)
C34 C35 C36 C37 0.7(6)
C35 C34 C38 Fe2 -58.5(3)
C35 C34 C38 C37 0.0(6)
C35 C36 C37 Fe2 60.3(4)
C35 C36 C37 C38 -0.7(6)
C36 C37 C38 Fe2 60.8(4)
C36 C37 C38 C34 0.5(6)
C38 C34 C35 Fe2 58.1(3)
C38 C34 C35 C36 -0.4(6)
Si4 N4 C34 Fe2 -166.0(3)
Si4 N4 C34 C35 -75.2(6)
Si4 N4 C34 C38 103.0(6)
C39 Si4 C41 C42 68.4(11)
C39 Si4 C41 C43 -50.9(10)
C39 Si4 C41 C44 -172.5(8)
C40 Si4 C41 C42 -48.4(11)
C40 Si4 C41 C43 -167.7(9)
C40 Si4 C41 C44 70.7(10)
Si4A N4 C34 Fe2 155.2(3)
Si4A N4 C34 C35 -114.0(5)
Si4A N4 C34 C38 64.2(7)
